data_4100288
loop_
_publ_author_name
'Daniel, Charles'
'Hartl, Hans'

_publ_section_title
;
 Neutral and Cationic V^IV^/V^V^ Mixed-Valence Alkoxo-polyoxovanadium Clusters
 [V~6~O~7~(OR)~12~]^n+^(R = --CH~3~, --C~2~H~5~): Structural, Cyclovoltammetric
 and IR-Spectroscopic Investigations on Mixed Valency in a Hexanuclear Core
;
_journal_coden_ASTM JACSAT
_journal_issue 40
_journal_name_full 'Journal of the American Chemical Society'
_journal_page_first 13978
_journal_page_last 13987
_journal_paper_doi 10.1021/ja052902b
_journal_volume 127
_journal_year 2005
_chemical_formula_sum 'C24 H60 O19 V6'
_chemical_formula_weight 958.36
_space_group_IT_number 166
_symmetry_cell_setting trigonal
_symmetry_space_group_name_Hall '-R 3 2"'
_symmetry_space_group_name_H-M 'R -3 m :H'
_cell_angle_alpha 90.00
_cell_angle_beta 90.00
_cell_angle_gamma 120.00
_cell_formula_units_Z 3
_cell_length_a 17.5332(15)
_cell_length_b 17.5332(15)
_cell_length_c 11.224(2)
_cell_measurement_temperature 295(2)
_cell_volume 2988.2(6)
_diffrn_ambient_temperature 295(2)
_exptl_crystal_density_diffrn 1.598
_cod_depositor_comments
;
 Updated bibliographic information.

 Antanas Vaitkus,
 2019-10-09
;
_cod_original_sg_symbol_H-M 'R -3m'
_cod_database_code 4100288

loop_
_symmetry_equiv_pos_as_xyz
'x, y, z'
'-y, x-y, z'
'y, x, -z'
'-x+y, -x, z'
'-x, -x+y, -z'
'x-y, -y, -z'
'x+2/3, y+1/3, z+1/3'
'-y+2/3, x-y+1/3, z+1/3'
'y+2/3, x+1/3, -z+1/3'
'-x+y+2/3, -x+1/3, z+1/3'
'-x+2/3, -x+y+1/3, -z+1/3'
'x-y+2/3, -y+1/3, -z+1/3'
'x+1/3, y+2/3, z+2/3'
'-y+1/3, x-y+2/3, z+2/3'
'y+1/3, x+2/3, -z+2/3'
'-x+y+1/3, -x+2/3, z+2/3'
'-x+1/3, -x+y+2/3, -z+2/3'
'x-y+1/3, -y+2/3, -z+2/3'
'-x, -y, -z'
'y, -x+y, -z'
'-y, -x, z'
'x-y, x, -z'
'x, x-y, z'
'-x+y, y, z'
'-x+2/3, -y+1/3, -z+1/3'
'y+2/3, -x+y+1/3, -z+1/3'
'-y+2/3, -x+1/3, z+1/3'
'x-y+2/3, x+1/3, -z+1/3'
'x+2/3, x-y+1/3, z+1/3'
'-x+y+2/3, y+1/3, z+1/3'
'-x+1/3, -y+2/3, -z+2/3'
'y+1/3, -x+y+2/3, -z+2/3'
'-y+1/3, -x+2/3, z+2/3'
'x-y+1/3, x+2/3, -z+2/3'
'x+1/3, x-y+2/3, z+2/3'
'-x+y+1/3, y+2/3, z+2/3'

loop_
_atom_site_label
_atom_site_type_symbol
_atom_site_fract_x
_atom_site_fract_y
_atom_site_fract_z
_atom_site_U_iso_or_equiv
_atom_site_adp_type
_atom_site_occupancy
_atom_site_symmetry_multiplicity
_atom_site_calc_flag
_atom_site_refinement_flags
_atom_site_disorder_assembly
_atom_site_disorder_group
C12A C 0.0944(9) 0.1888(18) 0.268(3) 0.107(9) Uani 0.50(4) 2 d SP A 1
H12A H 0.1559 0.2225 0.2450 0.129 Uiso 0.25(2) 1 calc PR A 1
H12B H 0.0667 0.2225 0.2450 0.129 Uiso 0.25(2) 1 calc PR A 1
C2A C 0.0901(15) 0.180(3) 0.392(3) 0.221(18) Uani 0.50(4) 2 d SP A 1
H2A1 H 0.1194 0.2375 0.4276 0.331 Uiso 0.50(4) 2 calc SPR A 1
H2A2 H 0.1183 0.1479 0.4160 0.331 Uiso 0.25(2) 1 calc PR A 1
H2A3 H 0.0295 0.1491 0.4162 0.331 Uiso 0.25(2) 1 calc PR A 1
C12B C 0.0639(12) 0.128(2) 0.325(2) 0.123(10) Uani 0.50(4) 2 d SP A 2
H12C H 0.0062 0.1015 0.3620 0.147 Uiso 0.25(2) 1 calc PR A 2
H12D H 0.0953 0.1015 0.3620 0.147 Uiso 0.25(2) 1 calc PR A 2
C2B C 0.1058(12) 0.212(2) 0.350(3) 0.195(19) Uani 0.50(4) 2 d SP A 2
H2B1 H 0.1094 0.2194 0.4349 0.292 Uiso 0.50(4) 2 calc SPR A 2
H2B2 H 0.0747 0.2386 0.3163 0.292 Uiso 0.25(2) 1 calc PR A 2
H2B3 H 0.1641 0.2384 0.3171 0.292 Uiso 0.25(2) 1 calc PR A 2
C11 C 0.2508(7) 0.2193(6) -0.0189(15) 0.119(5) Uani 0.50 1 d P . .
H11A H 0.2857 0.2006 0.0262 0.143 Uiso 0.50 1 calc PR . .
H11B H 0.2649 0.2201 -0.1026 0.143 Uiso 0.50 1 calc PR . .
C1 C 0.2724(7) 0.3065(7) 0.018(2) 0.145(7) Uani 0.50 1 d P . .
H1A H 0.3341 0.3464 0.0055 0.218 Uiso 0.50 1 calc PR . .
H1B H 0.2588 0.3058 0.1010 0.218 Uiso 0.50 1 calc PR . .
H1C H 0.2387 0.3255 -0.0279 0.218 Uiso 0.50 1 calc PR . .
V1 V 0.12347(6) 0.06173(3) 0.11777(10) 0.0775(6) Uani 1 2 d S . .
O123 O 0.0000 0.0000 0.0000 0.064(2) Uani 1 12 d S . .
O11 O 0.1568(2) 0.1568(2) 0.0000 0.0840(13) Uani 1 2 d S . .
O12 O 0.05242(13) 0.1048(3) 0.2005(4) 0.0827(12) Uani 1 2 d S . .
O1 O 0.2083(3) 0.10414(15) 0.1989(4) 0.1041(14) Uani 1 2 d S . .

loop_
_atom_site_aniso_label
_atom_site_aniso_U_11
_atom_site_aniso_U_22
_atom_site_aniso_U_33
_atom_site_aniso_U_23
_atom_site_aniso_U_13
_atom_site_aniso_U_12
C12A 0.119(9) 0.100(16) 0.097(19) -0.010(14) -0.005(7) 0.050(8)
C2A 0.34(3) 0.22(4) 0.061(18) 0.013(19) 0.007(9) 0.11(2)
C12B 0.155(13) 0.12(2) 0.083(15) -0.027(13) -0.013(6) 0.058(12)
C2B 0.32(4) 0.13(2) 0.069(18) -0.062(17) -0.031(8) 0.066(11)
C11 0.076(7) 0.094(9) 0.151(13) 0.005(8) 0.001(8) 0.015(7)
C1 0.107(9) 0.083(7) 0.197(16) 0.018(11) -0.033(13) 0.011(7)
V1 0.0669(8) 0.0778(7) 0.0841(9) -0.0053(2) -0.0105(5) 0.0335(4)
O123 0.063(3) 0.063(3) 0.066(5) 0.000 0.000 0.0316(17)
O11 0.0676(18) 0.0676(18) 0.101(3) -0.0026(11) 0.0026(11) 0.022(2)
O12 0.090(2) 0.075(3) 0.078(3) -0.015(2) -0.0074(10) 0.0376(13)
O1 0.081(3) 0.112(2) 0.110(3) -0.0136(12) -0.027(2) 0.0403(14)

loop_
_geom_bond_atom_site_label_1
_geom_bond_atom_site_label_2
_geom_bond_distance
_geom_bond_site_symmetry_2
_geom_bond_publ_flag
C12A C2A 1.39(6) . ?
C12A O12 1.48(2) . ?
C12B C2B 1.36(6) . ?
C12B O12 1.44(2) . ?
C11 C1 1.440(14) . ?
C11 O11 1.468(10) . ?
V1 O1 1.577(4) . ?
V1 O11 1.973(2) 20 ?
V1 O11 1.974(2) . ?
V1 O12 1.981(2) . ?
V1 O12 1.982(2) 4 ?
V1 O123 2.2939(10) . ?
O123 V1 2.2939(10) 19 ?
O123 V1 2.2939(10) 20 ?
O123 V1 2.2939(10) 2 ?
O123 V1 2.2939(10) 3 ?
O123 V1 2.2939(10) 21 ?
O11 C11 1.467(10) 3 ?
O11 V1 1.973(2) 3 ?
O12 V1 1.982(2) 2 ?
